data_7234017
loop_
_publ_author_name
'He, Minghui'
'Gao, Xiaoxia'
'Xu, Tingting'
'Jiang, Zhenzhen'
'He, Yabing'

_publ_section_title
;
 Tailoring the structures and gas adsorption properties of copper-bent
 diisophthalate frameworks by substituent-driven ligand conformation
 regulation strategy
;
_journal_name_full CrystEngComm
_journal_paper_doi 10.1039/C9CE01018A
_journal_year 2019
_chemical_formula_moiety '[C22H15Cu2NO10].5DMF.H2O'
_chemical_formula_sum 'C37 H52 Cu2 N6 O16'
_chemical_formula_weight 963.95
_space_group_crystal_system hexagonal
_space_group_IT_number 194
_space_group_name_Hall '-P 6c 2c'
_space_group_name_H-M_alt 'P 63/m m c'
_symmetry_space_group_name_Hall '-P 6c 2c'
_symmetry_space_group_name_H-M 'P 63/m m c'
_atom_sites_solution_hydrogens mixed
_audit_creation_method SHELXL-2014/7
_audit_update_record
;
2019-09-16 deposited with the CCDC.    2019-09-20 downloaded from the CCDC.
;
_cell_angle_alpha 90
_cell_angle_beta 90
_cell_angle_gamma 120
_cell_formula_units_Z 6
_cell_length_a 18.5762(5)
_cell_length_b 18.5762(5)
_cell_length_c 23.8042(16)
_cell_measurement_reflns_used 74827
_cell_measurement_temperature 150(2)
_cell_measurement_theta_max 26
_cell_measurement_theta_min 3
_cell_volume 7113.7(5)
_computing_cell_refinement 'Bruker SMART'
_computing_data_collection 'Bruker SMART'
_computing_data_reduction 'Bruker SAINT'
_computing_molecular_graphics 'Bruker SHELXTL'
_computing_publication_material 'Bruker SHELXTL'
_computing_structure_refinement 'SHELXL-2014/7 (Sheldrick, 2014)'
_computing_structure_solution 'SHELXL-2014/7 (Sheldrick, 2014)'
_diffrn_ambient_temperature 150(2)
_diffrn_measured_fraction_theta_full 0.996
_diffrn_measured_fraction_theta_max 0.996
_diffrn_measurement_device_type 'Bruker D8 VENTURE PHOTON II'
_diffrn_measurement_method 'omega scans'
_diffrn_radiation_type MoK\a
_diffrn_radiation_wavelength 0.71073
_diffrn_reflns_av_R_equivalents 0.0594
_diffrn_reflns_av_unetI/netI 0.0151
_diffrn_reflns_Laue_measured_fraction_full 0.996
_diffrn_reflns_Laue_measured_fraction_max 0.996
_diffrn_reflns_limit_h_max 22
_diffrn_reflns_limit_h_min -16
_diffrn_reflns_limit_k_max 22
_diffrn_reflns_limit_k_min -22
_diffrn_reflns_limit_l_max 28
_diffrn_reflns_limit_l_min -28
_diffrn_reflns_number 74827
_diffrn_reflns_point_group_measured_fraction_full 0.996
_diffrn_reflns_point_group_measured_fraction_max 0.996
_diffrn_reflns_theta_full 24.994
_diffrn_reflns_theta_max 24.994
_diffrn_reflns_theta_min 2.673
_exptl_absorpt_coefficient_mu 0.966
_exptl_absorpt_correction_T_max 0.908
_exptl_absorpt_correction_T_min 0.812
_exptl_absorpt_correction_type empirical
_exptl_crystal_colour blue
_exptl_crystal_density_diffrn 1.350
_exptl_crystal_description block
_exptl_crystal_F_000 3011
_exptl_crystal_size_max 0.220
_exptl_crystal_size_mid 0.180
_exptl_crystal_size_min 0.100
_refine_diff_density_max 2.182
_refine_diff_density_min -1.245
_refine_diff_density_rms 0.126
_refine_ls_extinction_method none
_refine_ls_goodness_of_fit_ref 1.089
_refine_ls_hydrogen_treatment constr
_refine_ls_matrix_type full
_refine_ls_number_parameters 86
_refine_ls_number_reflns 2361
_refine_ls_number_restraints 8
_refine_ls_restrained_S_all 1.093
_refine_ls_R_factor_all 0.1159
_refine_ls_R_factor_gt 0.0941
_refine_ls_shift/su_max 0.031
_refine_ls_shift/su_mean 0.004
_refine_ls_structure_factor_coef Fsqd
_refine_ls_weighting_details 'w=1/[\s^2^(Fo^2^)+(0.3700P)^2^] where P=(Fo^2^+2Fc^2^)/3'
_refine_ls_weighting_scheme calc
_refine_ls_wR_factor_gt 0.3623
_refine_ls_wR_factor_ref 0.4170
_reflns_Friedel_coverage 0.000
_reflns_number_gt 1822
_reflns_number_total 2361
_reflns_threshold_expression 'I > 2\s(I)'
_cod_data_source_file c9ce01018a2.cif
_cod_data_source_block ZJNU-103
_cod_original_cell_volume 7113.7(6)
_cod_database_code 7234017
_shelx_shelxl_version_number 2014/7
_shelx_space_group_comment
;
The symmetry employed for this shelxl refinement is uniquely defined
by the following loop, which should always be used as a source of
symmetry information in preference to the above space-group names.
They are only intended as comments.
;
_shelx_estimated_absorpt_t_min 0.816
_shelx_estimated_absorpt_t_max 0.910
_refine_ls_platon_squeeze_details
;
The solvent molecules were highly disordered, and thus their locations
cannot be precisely determined. To address this issue, electron density 
peaks of solvent molecules were removed by the PLATON/SQUEEZE procedure,
therefore producing a set of solvent-free diffraction intensities for 
further structural refinement.
;

loop_
_space_group_symop_operation_xyz
'x, y, z'
'x-y, x, z+1/2'
'-y, x-y, z'
'-x, -y, z+1/2'
'-x+y, -x, z'
'y, -x+y, z+1/2'
'-y, -x, -z+1/2'
'x-y, -y, -z'
'x, x-y, -z+1/2'
'y, x, -z'
'-x+y, y, -z+1/2'
'-x, -x+y, -z'
'-x, -y, -z'
'-x+y, -x, -z-1/2'
'y, -x+y, -z'
'x, y, -z-1/2'
'x-y, x, -z'
'-y, x-y, -z-1/2'
'y, x, z-1/2'
'-x+y, y, z'
'-x, -x+y, z-1/2'
'-y, -x, z'
'x-y, -y, z-1/2'
'x, x-y, z'

loop_
_atom_site_label
_atom_site_type_symbol
_atom_site_fract_x
_atom_site_fract_y
_atom_site_fract_z
_atom_site_U_iso_or_equiv
_atom_site_adp_type
_atom_site_occupancy
_atom_site_site_symmetry_order
_atom_site_calc_flag
_atom_site_refinement_flags_posn
_atom_site_refinement_flags_adp
_atom_site_refinement_flags_occupancy
_atom_site_disorder_assembly
_atom_site_disorder_group
Cu1 Cu -0.04727(5) 0.47637(2) 0.04586(3) 0.0446(6) Uani 1 2 d S T P . .
O1 O 0.0305(2) 0.4407(3) 0.07111(18) 0.0615(11) Uani 1 1 d . . . . .
O1W O -0.1166(7) 0.4417(3) 0.1224(4) 0.123(3) Uani 1 2 d S T P . .
O2 O 0.1107(2) 0.4822(3) -0.00568(18) 0.0642(12) Uani 1 1 d . . . . .
C1 C 0.0899(3) 0.4506(4) 0.0429(2) 0.0522(14) Uani 1 1 d . . . . .
C2 C 0.1467(3) 0.4238(3) 0.0680(3) 0.0516(13) Uani 1 1 d . . . . .
C3 C 0.2220(3) 0.4441(5) 0.0436(3) 0.054(2) Uani 1 2 d S T P . .
H3A H 0.2365 0.4730 0.0088 0.065 Uiso 1 2 calc R U P . .
C4 C 0.1254(3) 0.3796(4) 0.1193(2) 0.0582(14) Uani 1 1 d . . . . .
H4A H 0.0744 0.3660 0.1371 0.070 Uiso 1 1 calc R U . . .
C5 C 0.1780(3) 0.3559(6) 0.1441(3) 0.0578(19) Uani 1 2 d S T P A .
C6 C 0.1546(3) 0.3093(6) 0.2000(4) 0.134(4) Uani 1 2 d DS T P . .
C7 C 0.1747(10) 0.349(2) 0.2500 0.134(4) Uani 0.5 4 d DS T P A 1
C8 C 0.1125(5) 0.2250(10) 0.2064(9) 0.134(4) Uani 0.5 2 d DS T P A 1
H8A H 0.0993 0.1986 0.1707 0.161 Uiso 0.5 2 calc R U P A 1
C9 C 0.0819(8) 0.1639(16) 0.2500 0.134(4) Uani 0.5 4 d DS T P A 1
H9A H 0.0524 0.1048 0.2500 0.161 Uiso 0.5 4 calc R U P A 1
N1 N 0.2203(11) 0.441(2) 0.2500 0.134(4) Uani 0.5 4 d DS T P A 1
H1A H 0.2343 0.4715 0.2173 0.161 Uiso 0.5 2 d R U P A 1
C7' C 0.1747(10) 0.349(2) 0.2500 0.134(4) Uani 0.5 4 d DS T P A 2
C8' C 0.1133(5) 0.2265(10) 0.1942(8) 0.134(4) Uani 0.5 2 d DS T P A 2
H8'A H 0.0982 0.1964 0.1599 0.161 Uiso 0.5 2 calc R U P A 2
C9' C 0.0959(9) 0.1919(18) 0.2500 0.134(4) Uani 0.5 4 d DS T P A 2
H9'A H 0.0664 0.1328 0.2500 0.161 Uiso 0.5 4 calc R U P A 2
N1' N 0.2204(11) 0.441(2) 0.2500 0.134(4) Uani 0.5 4 d DS T P A 2
H1'A H 0.2344 0.4644 0.2173 0.161 Uiso 0.5 2 d R U P A 2

loop_
_atom_site_aniso_label
_atom_site_aniso_U_11
_atom_site_aniso_U_22
_atom_site_aniso_U_33
_atom_site_aniso_U_23
_atom_site_aniso_U_13
_atom_site_aniso_U_12
Cu1 0.0258(7) 0.0526(8) 0.0464(9) 0.00061(14) 0.0012(3) 0.0129(4)
O1 0.0379(19) 0.084(3) 0.065(3) 0.007(2) 0.0030(18) 0.0325(19)
O1W 0.157(8) 0.121(5) 0.103(6) 0.043(3) 0.087(6) 0.078(4)
O2 0.048(2) 0.089(3) 0.061(3) 0.0046(19) -0.0037(17) 0.038(2)
C1 0.034(3) 0.063(3) 0.058(3) -0.007(2) -0.012(2) 0.023(3)
C2 0.039(3) 0.054(3) 0.060(3) -0.005(2) -0.004(2) 0.022(2)
C3 0.050(3) 0.066(5) 0.052(4) -0.014(3) -0.0069(16) 0.033(2)
C4 0.050(3) 0.078(4) 0.053(3) -0.002(3) -0.002(2) 0.037(3)
C5 0.060(3) 0.067(5) 0.049(4) 0.002(4) 0.0010(18) 0.033(2)
C6 0.234(8) 0.051(3) 0.056(3) 0.005(3) 0.0023(17) 0.0253(16)
C7 0.234(8) 0.051(3) 0.056(3) 0.005(3) 0.0023(17) 0.0253(16)
C8 0.234(8) 0.051(3) 0.056(3) 0.005(3) 0.0023(17) 0.0253(16)
C9 0.234(8) 0.051(3) 0.056(3) 0.005(3) 0.0023(17) 0.0253(16)
N1 0.234(8) 0.051(3) 0.056(3) 0.005(3) 0.0023(17) 0.0253(16)
C7' 0.234(8) 0.051(3) 0.056(3) 0.005(3) 0.0023(17) 0.0253(16)
C8' 0.234(8) 0.051(3) 0.056(3) 0.005(3) 0.0023(17) 0.0253(16)
C9' 0.234(8) 0.051(3) 0.056(3) 0.005(3) 0.0023(17) 0.0253(16)
N1' 0.234(8) 0.051(3) 0.056(3) 0.005(3) 0.0023(17) 0.0253(16)

loop_
_atom_type_symbol
_atom_type_description
_atom_type_scat_dispersion_real
_atom_type_scat_dispersion_imag
_atom_type_scat_source
C C 0.0033 0.0016 'International Tables Vol C Tables 4.2.6.8 and 6.1.1.4'
H H 0.0000 0.0000 'International Tables Vol C Tables 4.2.6.8 and 6.1.1.4'
Cu Cu 0.3201 1.2651 'International Tables Vol C Tables 4.2.6.8 and 6.1.1.4'
N N 0.0061 0.0033 'International Tables Vol C Tables 4.2.6.8 and 6.1.1.4'
O O 0.0106 0.0060 'International Tables Vol C Tables 4.2.6.8 and 6.1.1.4'

loop_
_geom_angle_atom_site_label_1
_geom_angle_atom_site_label_2
_geom_angle_atom_site_label_3
_geom_angle
_geom_angle_site_symmetry_1
_geom_angle_site_symmetry_3
O2 Cu1 O2 88.4(3) 12 13_565
O2 Cu1 O1 167.54(18) 12 24_565
O2 Cu1 O1 89.54(19) 13_565 24_565
O2 Cu1 O1 89.54(19) 12 .
O2 Cu1 O1 167.54(18) 13_565 .
O1 Cu1 O1 89.9(3) 24_565 .
O2 Cu1 O1W 98.3(3) 12 .
O2 Cu1 O1W 98.3(3) 13_565 .
O1 Cu1 O1W 94.1(3) 24_565 .
O1 Cu1 O1W 94.1(3) . .
O2 Cu1 Cu1 84.07(13) 12 13_565
O2 Cu1 Cu1 84.07(13) 13_565 13_565
O1 Cu1 Cu1 83.49(12) 24_565 13_565
O1 Cu1 Cu1 83.49(12) . 13_565
O1W Cu1 Cu1 176.6(4) . 13_565
C1 O1 Cu1 122.8(4) . .
C1 O2 Cu1 121.7(4) . 13_565
O1 C1 O2 127.9(5) . .
O1 C1 C2 117.6(5) . .
O2 C1 C2 114.5(5) . .
C3 C2 C4 118.2(5) . .
C3 C2 C1 121.9(6) . .
C4 C2 C1 119.9(5) . .
C2 C3 C2 122.5(8) . 20
C2 C3 H3A 118.8 . .
C2 C3 H3A 118.8 20 .
C5 C4 C2 121.0(5) . .
C5 C4 H4A 119.5 . .
C2 C4 H4A 119.5 . .
C4 C5 C4 119.2(7) . 20
C4 C5 C6 120.3(4) . .
C4 C5 C6 120.3(4) 20 .
C8' C6 C7' 124.3(16) . .
C7 C6 C8 112.0(17) . .
C8' C6 C5 113.6(10) . .
C7' C6 C5 122.1(14) . .
C7 C6 C5 122.2(14) . .
C8 C6 C5 125.9(12) . .
C6 C7 C6 123(3) 16_556 .
C6 C7 N1 118.4(13) 16_556 .
C6 C7 N1 118.4(13) . .
C9 C8 C6 140(2) . .
C9 C8 H8A 110.0 . .
C6 C8 H8A 110.0 . .
C8 C9 C8 93(2) . 16_556
C8 C9 H9A 133.5 . .
C8 C9 H9A 133.5 16_556 .
C7 N1 H1A 122.6 . .
N1' C7' C6 118.5(13) . 16_556
N1' C7' C6 118.5(13) . .
C6 C7' C6 123(3) 16_556 .
C6 C8' C9' 106.9(19) . .
C6 C8' H8'A 126.5 . .
C9' C8' H8'A 126.5 . .
C8' C9' C8' 134(3) . 16_556
C8' C9' H9'A 112.8 . .
C8' C9' H9'A 112.8 16_556 .
C7' N1' H1'A 116.0 . .

loop_
_geom_bond_atom_site_label_1
_geom_bond_atom_site_label_2
_geom_bond_distance
_geom_bond_site_symmetry_2
Cu1 O2 1.951(4) 12
Cu1 O2 1.951(4) 13_565
Cu1 O1 1.961(4) 24_565
Cu1 O1 1.961(4) .
Cu1 O1W 2.136(7) .
Cu1 Cu1 2.6609(16) 13_565
O1 C1 1.224(7) .
O2 C1 1.266(7) .
O2 Cu1 1.951(4) 13_565
C1 C2 1.498(8) .
C2 C3 1.383(6) .
C2 C4 1.414(8) .
C3 C2 1.382(6) 20
C3 H3A 0.9500 .
C4 C5 1.387(7) .
C4 H4A 0.9500 .
C5 C4 1.387(7) 20
C5 C6 1.527(12) .
C6 C8' 1.338(17) .
C6 C7' 1.355(17) .
C6 C7 1.354(17) .
C6 C8 1.365(16) .
C7 C6 1.354(17) 16_556
C7 N1 1.468(19) .
C8 C9 1.430(16) .
C8 H8A 0.9500 .
C9 C8 1.430(16) 16_556
C9 H9A 0.9500 .
N1 H1A 0.9254 .
C7' N1' 1.469(19) .
C7' C6 1.355(17) 16_556
C8' C9' 1.440(16) .
C8' H8'A 0.9500 .
C9' C8' 1.440(16) 16_556
C9' H9'A 0.9500 .
N1' H1'A 0.8681 .
